data_7015016
loop_
_publ_author_name
'Thoreson, Kristen A.'
'McNeill, Kristopher'

_publ_section_title
;
 Vicinal dichlorine elimination at dichloroalkenes promoted by a
 well-defined iron(0) complex.
;
_journal_issue 8
_journal_name_full 'Dalton transactions (Cambridge, England : 2003)'
_journal_page_first 1646
_journal_page_last 1648
_journal_paper_doi 10.1039/c0dt01532f
_journal_volume 40
_journal_year 2011
_chemical_formula_moiety 'C21 H47 F3 Fe P5 Si, Cl'
_chemical_formula_sum 'C21 H47 Cl F3 Fe P5 Si'
_chemical_formula_weight 630.83
_chemical_name_common 09179m
_chemical_name_systematic
;
?
;
_space_group_IT_number 9
_symmetry_cell_setting monoclinic
_symmetry_space_group_name_Hall 'C -2yc'
_symmetry_space_group_name_H-M 'C 1 c 1'
_atom_sites_solution_hydrogens geom
_atom_sites_solution_primary direct
_atom_sites_solution_secondary difmap
_audit_creation_method SHELXL-97
_cell_angle_alpha 90.00
_cell_angle_beta 104.475(2)
_cell_angle_gamma 90.00
_cell_formula_units_Z 8
_cell_length_a 16.193(2)
_cell_length_b 12.7858(18)
_cell_length_c 31.398(5)
_cell_measurement_reflns_used 10485
_cell_measurement_temperature 173(2)
_cell_measurement_theta_max 27.45
_cell_measurement_theta_min 2.46
_cell_volume 6294.3(15)
_computing_cell_refinement 'SAINT, Bruker'
_computing_data_collection 'SMART, Bruker'
_computing_data_reduction 'SAINT, Bruker'
_computing_structure_refinement 'SHELXL-97 (Sheldrick, 1997)'
_computing_structure_solution 'SHELXS-97 (Sheldrick, 1990)'
_diffrn_ambient_temperature 173(2)
_diffrn_measured_fraction_theta_full 0.996
_diffrn_measured_fraction_theta_max 0.996
_diffrn_measurement_device_type 'Siemens SMART Platform CCD'
_diffrn_measurement_method 'area detector, omega scans per phi'
_diffrn_radiation_monochromator graphite
_diffrn_radiation_source 'normal-focus sealed tube'
_diffrn_radiation_type MoK\a
_diffrn_radiation_wavelength 0.71073
_diffrn_reflns_av_R_equivalents 0.0602
_diffrn_reflns_av_sigmaI/netI 0.0754
_diffrn_reflns_limit_h_max 19
_diffrn_reflns_limit_h_min -19
_diffrn_reflns_limit_k_max 15
_diffrn_reflns_limit_k_min -15
_diffrn_reflns_limit_l_max 37
_diffrn_reflns_limit_l_min -35
_diffrn_reflns_number 32272
_diffrn_reflns_theta_full 25.10
_diffrn_reflns_theta_max 25.10
_diffrn_reflns_theta_min 1.34
_exptl_absorpt_coefficient_mu 0.884
_exptl_absorpt_correction_T_max 1.000000
_exptl_absorpt_correction_T_min 0.888223
_exptl_absorpt_correction_type multi-scan
_exptl_absorpt_process_details 'SADABS, R. BLESSING, 1995'
_exptl_crystal_colour yellow
_exptl_crystal_density_diffrn 1.331
_exptl_crystal_density_method 'not measured'
_exptl_crystal_description block
_exptl_crystal_F_000 2656
_exptl_crystal_size_max 0.40
_exptl_crystal_size_mid 0.40
_exptl_crystal_size_min 0.40
_refine_diff_density_max 1.218
_refine_diff_density_min -0.420
_refine_diff_density_rms 0.121
_refine_ls_abs_structure_details 'Flack H D (1983), Acta Cryst. A39, 876-881'
_refine_ls_abs_structure_Flack 0.50(3)
_refine_ls_extinction_method none
_refine_ls_goodness_of_fit_ref 1.021
_refine_ls_hydrogen_treatment riding
_refine_ls_matrix_type full
_refine_ls_number_parameters 623
_refine_ls_number_reflns 10842
_refine_ls_number_restraints 2
_refine_ls_restrained_S_all 1.021
_refine_ls_R_factor_all 0.0849
_refine_ls_R_factor_gt 0.0633
_refine_ls_shift/su_max 0.005
_refine_ls_shift/su_mean 0.000
_refine_ls_structure_factor_coef Fsqd
_refine_ls_weighting_details 'calc w=1/[\s^2^(Fo^2^)+(0.1104P)^2^+13.6786P] where P=(Fo^2^+2Fc^2^)/3'
_refine_ls_weighting_scheme calc
_refine_ls_wR_factor_gt 0.1654
_refine_ls_wR_factor_ref 0.1778
_reflns_number_gt 8686
_reflns_number_total 10842
_reflns_threshold_expression >2sigma(I)
_cod_data_source_file C0DT01532F.TXT
_cod_data_source_block 09179m
_cod_original_cell_volume 6294.2(15)
_cod_original_sg_symbol_H-M Cc
_cod_database_code 7015016

loop_
_symmetry_equiv_pos_as_xyz
'x, y, z'
'x, -y, z+1/2'
'x+1/2, y+1/2, z'
'x+1/2, -y+1/2, z+1/2'

loop_
_atom_site_label
_atom_site_type_symbol
_atom_site_fract_x
_atom_site_fract_y
_atom_site_fract_z
_atom_site_U_iso_or_equiv
_atom_site_adp_type
_atom_site_occupancy
_atom_site_symmetry_multiplicity
_atom_site_calc_flag
_atom_site_refinement_flags
_atom_site_disorder_assembly
_atom_site_disorder_group
Fe1 Fe 0.03645(6) -0.07263(8) 0.32613(4) 0.0199(3) Uani 1 1 d . . .
Fe1B Fe 0.49408(6) 0.08927(8) 0.56706(4) 0.0190(3) Uani 1 1 d . . .
P1 P -0.05825(13) 0.02965(16) 0.27735(7) 0.0240(5) Uani 1 1 d . . .
P1B P 0.60139(13) -0.01302(16) 0.60725(7) 0.0262(5) Uani 1 1 d . . .
P2 P 0.02024(14) 0.02784(16) 0.38241(7) 0.0275(5) Uani 1 1 d . . .
P2B P 0.39686(12) -0.00648(15) 0.58950(7) 0.0241(5) Uani 1 1 d . . .
P3 P 0.14547(12) 0.02243(15) 0.31549(7) 0.0222(5) Uani 1 1 d . . .
P3B P 0.48877(14) -0.01057(16) 0.50764(7) 0.0270(5) Uani 1 1 d . . .
P4 P 0.06226(13) -0.20403(16) 0.28199(7) 0.0246(5) Uani 1 1 d . . .
P4B P 0.57370(13) 0.22244(16) 0.55124(7) 0.0261(5) Uani 1 1 d . . .
P5 P -0.05530(13) -0.20467(16) 0.32961(7) 0.0249(5) Uani 1 1 d . . .
P5B P 0.48985(14) 0.22049(16) 0.61577(7) 0.0270(5) Uani 1 1 d . . .
Si1 Si 0.04238(15) 0.21950(16) 0.32601(8) 0.0260(5) Uani 1 1 d . . .
Si1B Si 0.48910(14) -0.20301(16) 0.56721(8) 0.0240(5) Uani 1 1 d . . .
F1 F 0.3024(4) -0.2634(7) 0.4135(2) 0.078(2) Uani 1 1 d . . .
F1B F 0.2941(6) 0.3795(5) 0.4816(4) 0.162(6) Uani 1 1 d . . .
F2 F 0.2505(4) -0.2257(6) 0.4662(2) 0.076(2) Uani 1 1 d . . .
F2B F 0.2094(5) 0.2732(9) 0.4899(4) 0.120(4) Uani 1 1 d . . .
F3 F 0.2066(5) -0.3621(5) 0.4308(3) 0.090(3) Uani 1 1 d . . .
F3B F 0.2602(6) 0.2467(8) 0.4397(3) 0.112(3) Uani 1 1 d . . .
C1 C -0.0257(5) 0.1678(6) 0.2743(3) 0.0280(19) Uani 1 1 d . . .
H1A H 0.0047 0.1740 0.2515 0.034 Uiso 1 1 calc R . .
H1B H -0.0765 0.2107 0.2658 0.034 Uiso 1 1 calc R . .
C1B C 0.5745(5) -0.1505(6) 0.6138(3) 0.0275(19) Uani 1 1 d . . .
H1BA H 0.5561 -0.1577 0.6408 0.033 Uiso 1 1 calc R . .
H1BB H 0.6255 -0.1926 0.6168 0.033 Uiso 1 1 calc R . .
C2 C -0.0014(6) 0.1677(6) 0.3725(3) 0.035(2) Uani 1 1 d . . .
H2A H 0.0240 0.2062 0.3992 0.043 Uiso 1 1 calc R . .
H2B H -0.0625 0.1793 0.3655 0.043 Uiso 1 1 calc R . .
C2B C 0.3857(5) -0.1436(6) 0.5727(3) 0.030(2) Uani 1 1 d . . .
H2BA H 0.3437 -0.1490 0.5447 0.036 Uiso 1 1 calc R . .
H2BB H 0.3648 -0.1832 0.5942 0.036 Uiso 1 1 calc R . .
C3 C 0.1486(5) 0.1622(6) 0.3307(3) 0.032(2) Uani 1 1 d . . .
H3A H 0.1823 0.1700 0.3607 0.039 Uiso 1 1 calc R . .
H3B H 0.1769 0.2009 0.3119 0.039 Uiso 1 1 calc R . .
C3B C 0.5130(6) -0.1511(6) 0.5158(3) 0.030(2) Uani 1 1 d . . .
H3BA H 0.5729 -0.1624 0.5173 0.036 Uiso 1 1 calc R . .
H3BB H 0.4799 -0.1897 0.4907 0.036 Uiso 1 1 calc R . .
C4 C 0.0477(6) 0.3691(6) 0.3272(3) 0.036(2) Uani 1 1 d . . .
C4B C 0.4859(5) -0.3508(6) 0.5662(3) 0.0259(18) Uani 1 1 d . . .
C5 C 0.1209(7) 0.4022(8) 0.3640(4) 0.054(3) Uani 1 1 d . . .
H5A H 0.1192 0.4766 0.3678 0.080 Uiso 1 1 calc R . .
H5B H 0.1736 0.3831 0.3573 0.080 Uiso 1 1 calc R . .
H5C H 0.1170 0.3680 0.3907 0.080 Uiso 1 1 calc R . .
C5B C 0.4099(6) -0.3860(7) 0.5300(3) 0.043(3) Uani 1 1 d . . .
H5BA H 0.4015 -0.4598 0.5326 0.065 Uiso 1 1 calc R . .
H5BB H 0.4205 -0.3713 0.5019 0.065 Uiso 1 1 calc R . .
H5BC H 0.3598 -0.3492 0.5327 0.065 Uiso 1 1 calc R . .
C6 C -0.0364(6) 0.4095(7) 0.3340(4) 0.040(2) Uani 1 1 d . . .
H6A H -0.0384 0.4842 0.3310 0.060 Uiso 1 1 calc R . .
H6B H -0.0410 0.3907 0.3629 0.060 Uiso 1 1 calc R . .
H6C H -0.0828 0.3790 0.3124 0.060 Uiso 1 1 calc R . .
C6B C 0.5695(6) -0.3918(7) 0.5567(4) 0.044(3) Uani 1 1 d . . .
H6BA H 0.5666 -0.4665 0.5536 0.065 Uiso 1 1 calc R . .
H6BB H 0.6169 -0.3732 0.5805 0.065 Uiso 1 1 calc R . .
H6BC H 0.5766 -0.3610 0.5299 0.065 Uiso 1 1 calc R . .
C7 C 0.0568(8) 0.4081(7) 0.2822(4) 0.049(3) Uani 1 1 d . . .
H7A H 0.0583 0.4831 0.2822 0.073 Uiso 1 1 calc R . .
H7B H 0.0091 0.3842 0.2596 0.073 Uiso 1 1 calc R . .
H7C H 0.1086 0.3813 0.2769 0.073 Uiso 1 1 calc R . .
C7B C 0.4772(7) -0.3930(7) 0.6092(3) 0.041(2) Uani 1 1 d . . .
H7BA H 0.4683 -0.4672 0.6068 0.062 Uiso 1 1 calc R . .
H7BB H 0.4294 -0.3604 0.6168 0.062 Uiso 1 1 calc R . .
H7BC H 0.5282 -0.3784 0.6316 0.062 Uiso 1 1 calc R . .
C8 C -0.1634(5) 0.0511(7) 0.2885(3) 0.043(2) Uani 1 1 d . . .
H8A H -0.2062 0.0146 0.2670 0.064 Uiso 1 1 calc R . .
H8B H -0.1761 0.1246 0.2870 0.064 Uiso 1 1 calc R . .
H8C H -0.1626 0.0253 0.3173 0.064 Uiso 1 1 calc R . .
C8B C 0.6949(6) -0.0302(8) 0.5863(4) 0.045(3) Uani 1 1 d . . .
H8BA H 0.6803 -0.0713 0.5599 0.068 Uiso 1 1 calc R . .
H8BB H 0.7385 -0.0654 0.6079 0.068 Uiso 1 1 calc R . .
H8BC H 0.7155 0.0369 0.5799 0.068 Uiso 1 1 calc R . .
C9 C -0.0924(6) -0.0020(7) 0.2187(3) 0.041(2) Uani 1 1 d . . .
H9A H -0.1312 0.0507 0.2038 0.062 Uiso 1 1 calc R . .
H9B H -0.1203 -0.0688 0.2150 0.062 Uiso 1 1 calc R . .
H9C H -0.0435 -0.0044 0.2066 0.062 Uiso 1 1 calc R . .
C9B C 0.6580(6) 0.0154(7) 0.6645(3) 0.046(3) Uani 1 1 d . . .
H9BA H 0.6858 0.0821 0.6659 0.070 Uiso 1 1 calc R . .
H9BB H 0.6997 -0.0380 0.6751 0.070 Uiso 1 1 calc R . .
H9BC H 0.6179 0.0171 0.6824 0.070 Uiso 1 1 calc R . .
C10 C 0.1128(7) 0.0323(7) 0.4300(3) 0.043(2) Uani 1 1 d . . .
H10A H 0.1049 0.0869 0.4496 0.064 Uiso 1 1 calc R . .
H10B H 0.1633 0.0461 0.4202 0.064 Uiso 1 1 calc R . .
H10C H 0.1186 -0.0336 0.4450 0.064 Uiso 1 1 calc R . .
C10B C 0.4109(6) -0.0134(7) 0.6487(3) 0.039(2) Uani 1 1 d . . .
H10D H 0.3894 -0.0790 0.6562 0.058 Uiso 1 1 calc R . .
H10E H 0.3803 0.0429 0.6580 0.058 Uiso 1 1 calc R . .
H10F H 0.4704 -0.0077 0.6632 0.058 Uiso 1 1 calc R . .
C11 C -0.0626(7) -0.0072(7) 0.4093(3) 0.044(3) Uani 1 1 d . . .
H11A H -0.0660 0.0451 0.4308 0.067 Uiso 1 1 calc R . .
H11B H -0.0494 -0.0736 0.4237 0.067 Uiso 1 1 calc R . .
H11C H -0.1163 -0.0116 0.3879 0.067 Uiso 1 1 calc R . .
C11B C 0.2876(6) 0.0360(7) 0.5731(4) 0.046(3) Uani 1 1 d . . .
H11D H 0.2536 -0.0066 0.5873 0.069 Uiso 1 1 calc R . .
H11E H 0.2670 0.0295 0.5417 0.069 Uiso 1 1 calc R . .
H11F H 0.2840 0.1078 0.5814 0.069 Uiso 1 1 calc R . .
C12 C 0.2527(5) -0.0200(7) 0.3434(3) 0.036(2) Uani 1 1 d . . .
H12A H 0.2936 0.0280 0.3370 0.054 Uiso 1 1 calc R . .
H12B H 0.2627 -0.0886 0.3333 0.054 Uiso 1 1 calc R . .
H12C H 0.2583 -0.0218 0.3746 0.054 Uiso 1 1 calc R . .
C12B C 0.3871(7) -0.0148(8) 0.4672(3) 0.052(3) Uani 1 1 d . . .
H12D H 0.3896 -0.0654 0.4449 0.079 Uiso 1 1 calc R . .
H12E H 0.3746 0.0529 0.4538 0.079 Uiso 1 1 calc R . .
H12F H 0.3431 -0.0341 0.4812 0.079 Uiso 1 1 calc R . .
C13 C 0.1562(5) 0.0304(7) 0.2590(3) 0.0313(19) Uani 1 1 d . . .
H13A H 0.1996 0.0802 0.2575 0.047 Uiso 1 1 calc R . .
H13B H 0.1029 0.0520 0.2399 0.047 Uiso 1 1 calc R . .
H13C H 0.1715 -0.0370 0.2499 0.047 Uiso 1 1 calc R . .
C13B C 0.5541(8) 0.0257(7) 0.4712(3) 0.050(3) Uani 1 1 d . . .
H13D H 0.5551 -0.0306 0.4511 0.075 Uiso 1 1 calc R . .
H13E H 0.6111 0.0399 0.4881 0.075 Uiso 1 1 calc R . .
H13F H 0.5310 0.0871 0.4550 0.075 Uiso 1 1 calc R . .
C14 C 0.0017(6) -0.2999(6) 0.3035(3) 0.032(2) Uani 1 1 d . . .
H14A H 0.0377 -0.3466 0.3246 0.038 Uiso 1 1 calc R . .
H14B H -0.0363 -0.3401 0.2806 0.038 Uiso 1 1 calc R . .
C14B C 0.5349(6) 0.3185(7) 0.5850(3) 0.0310(19) Uani 1 1 d . . .
H14C H 0.4919 0.3648 0.5676 0.037 Uiso 1 1 calc R . .
H14D H 0.5806 0.3589 0.6036 0.037 Uiso 1 1 calc R . .
C15 C -0.0651(6) -0.2657(7) 0.3811(3) 0.040(2) Uani 1 1 d . . .
H15A H -0.0776 -0.3387 0.3762 0.059 Uiso 1 1 calc R . .
H15B H -0.1103 -0.2325 0.3909 0.059 Uiso 1 1 calc R . .
H15C H -0.0124 -0.2577 0.4032 0.059 Uiso 1 1 calc R . .
C15B C 0.3903(6) 0.2773(7) 0.6215(3) 0.036(2) Uani 1 1 d . . .
H15D H 0.3993 0.3494 0.6299 0.054 Uiso 1 1 calc R . .
H15E H 0.3708 0.2400 0.6437 0.054 Uiso 1 1 calc R . .
H15F H 0.3482 0.2724 0.5940 0.054 Uiso 1 1 calc R . .
C16 C -0.1658(5) -0.2167(7) 0.2977(3) 0.037(2) Uani 1 1 d . . .
H16A H -0.1849 -0.2873 0.2993 0.055 Uiso 1 1 calc R . .
H16B H -0.1695 -0.1990 0.2675 0.055 Uiso 1 1 calc R . .
H16C H -0.2011 -0.1701 0.3093 0.055 Uiso 1 1 calc R . .
C16B C 0.5545(6) 0.2350(7) 0.6712(3) 0.042(2) Uani 1 1 d . . .
H16D H 0.5496 0.3052 0.6811 0.064 Uiso 1 1 calc R . .
H16E H 0.6131 0.2207 0.6719 0.064 Uiso 1 1 calc R . .
H16F H 0.5355 0.1868 0.6902 0.064 Uiso 1 1 calc R . .
C17 C 0.1687(5) -0.2619(6) 0.2891(3) 0.033(2) Uani 1 1 d . . .
H17A H 0.1637 -0.3365 0.2865 0.049 Uiso 1 1 calc R . .
H17B H 0.2036 -0.2441 0.3176 0.049 Uiso 1 1 calc R . .
H17C H 0.1944 -0.2352 0.2669 0.049 Uiso 1 1 calc R . .
C17B C 0.6876(5) 0.2355(8) 0.5684(3) 0.045(2) Uani 1 1 d . . .
H17D H 0.7029 0.3077 0.5669 0.067 Uiso 1 1 calc R . .
H17E H 0.7132 0.1947 0.5495 0.067 Uiso 1 1 calc R . .
H17F H 0.7075 0.2112 0.5982 0.067 Uiso 1 1 calc R . .
C18 C 0.0228(6) -0.2192(8) 0.2235(3) 0.042(2) Uani 1 1 d . . .
H18A H 0.0315 -0.2900 0.2154 0.063 Uiso 1 1 calc R . .
H18B H 0.0528 -0.1724 0.2087 0.063 Uiso 1 1 calc R . .
H18C H -0.0371 -0.2032 0.2152 0.063 Uiso 1 1 calc R . .
C18B C 0.5526(6) 0.2867(7) 0.4978(3) 0.038(2) Uani 1 1 d . . .
H18D H 0.5717 0.3580 0.5016 0.058 Uiso 1 1 calc R . .
H18E H 0.4925 0.2853 0.4843 0.058 Uiso 1 1 calc R . .
H18F H 0.5825 0.2508 0.4793 0.058 Uiso 1 1 calc R . .
C19 C 0.1133(5) -0.1530(6) 0.3694(3) 0.0253(18) Uani 1 1 d . . .
C19B C 0.4036(5) 0.1682(6) 0.5308(3) 0.0243(18) Uani 1 1 d . . .
C20 C 0.1633(5) -0.2062(6) 0.3965(3) 0.031(2) Uani 1 1 d . . .
C20B C 0.3489(5) 0.2209(7) 0.5076(3) 0.031(2) Uani 1 1 d . . .
C21 C 0.2272(5) -0.2671(8) 0.4249(3) 0.041(2) Uani 1 1 d . . .
C21B C 0.2826(6) 0.2810(7) 0.4813(3) 0.038(2) Uani 1 1 d . . .
Cl1 Cl 0.27751(18) -0.17762(19) 0.20372(9) 0.0299(7) Uani 0.742(4) 1 d P A 1
Cl1B Cl 0.79081(16) 0.26265(18) 0.68105(9) 0.0284(7) Uani 0.742(4) 1 d P A 1
Cl1' Cl -0.1436(4) -0.4562(6) 0.2475(2) 0.0230(19) Uani 0.258(4) 1 d P A 2
ClB' Cl 0.6738(5) 0.4699(6) 0.6544(2) 0.028(2) Uani 0.258(4) 1 d P A 2

loop_
_atom_site_aniso_label
_atom_site_aniso_U_11
_atom_site_aniso_U_22
_atom_site_aniso_U_33
_atom_site_aniso_U_23
_atom_site_aniso_U_13
_atom_site_aniso_U_12
Fe1 0.0228(6) 0.0177(6) 0.0201(6) 0.0002(4) 0.0070(5) 0.0011(4)
Fe1B 0.0196(5) 0.0170(6) 0.0212(6) -0.0003(5) 0.0063(5) -0.0011(5)
P1 0.0238(10) 0.0196(10) 0.0283(12) 0.0024(9) 0.0058(9) 0.0017(8)
P1B 0.0232(10) 0.0227(11) 0.0310(12) 0.0022(9) 0.0035(9) -0.0010(9)
P2 0.0416(13) 0.0192(11) 0.0253(12) -0.0009(9) 0.0153(10) -0.0012(9)
P2B 0.0241(10) 0.0164(10) 0.0351(13) 0.0002(9) 0.0138(9) -0.0014(8)
P3 0.0204(10) 0.0194(10) 0.0278(11) 0.0018(8) 0.0077(8) 0.0006(8)
P3B 0.0396(12) 0.0194(11) 0.0230(11) -0.0007(9) 0.0094(9) 0.0009(9)
P4 0.0298(11) 0.0198(10) 0.0255(12) -0.0004(8) 0.0092(9) 0.0006(9)
P4B 0.0308(12) 0.0240(11) 0.0247(11) 0.0008(9) 0.0093(9) -0.0047(9)
P5 0.0282(11) 0.0220(10) 0.0265(12) -0.0001(9) 0.0102(9) -0.0032(9)
P5B 0.0380(12) 0.0204(11) 0.0254(12) -0.0032(8) 0.0131(9) -0.0029(9)
Si1 0.0351(13) 0.0147(10) 0.0312(13) -0.0007(10) 0.0140(10) 0.0018(10)
Si1B 0.0270(11) 0.0168(10) 0.0301(13) -0.0007(10) 0.0106(10) 0.0023(10)
F1 0.047(4) 0.113(6) 0.070(5) 0.031(4) 0.010(3) 0.035(4)
F1B 0.122(7) 0.024(4) 0.264(14) 0.025(6) -0.096(8) 0.002(4)
F2 0.072(5) 0.105(6) 0.041(4) 0.008(4) -0.009(3) 0.017(4)
F2B 0.055(5) 0.161(9) 0.148(8) 0.047(7) 0.034(5) 0.050(5)
F3 0.085(5) 0.036(4) 0.135(7) 0.042(4) 0.002(5) -0.001(3)
F3B 0.125(7) 0.127(7) 0.057(5) -0.010(5) -0.025(5) 0.056(6)
C1 0.034(5) 0.015(4) 0.034(5) 0.005(3) 0.007(4) 0.004(3)
C1B 0.021(4) 0.022(4) 0.040(5) 0.005(4) 0.009(4) 0.002(3)
C2 0.056(6) 0.019(4) 0.037(5) -0.006(4) 0.023(4) 0.001(4)
C2B 0.026(4) 0.020(4) 0.048(6) -0.003(4) 0.016(4) -0.002(3)
C3 0.028(4) 0.019(4) 0.052(6) 0.003(4) 0.014(4) 0.003(3)
C3B 0.040(5) 0.025(4) 0.026(5) -0.006(4) 0.010(4) -0.001(4)
C4 0.060(6) 0.014(4) 0.040(5) 0.000(4) 0.024(5) 0.007(4)
C4B 0.030(4) 0.015(4) 0.033(5) -0.006(3) 0.008(4) 0.000(3)
C5 0.075(8) 0.026(5) 0.062(8) -0.010(5) 0.021(6) -0.008(5)
C5B 0.051(6) 0.021(5) 0.052(7) -0.003(4) 0.002(5) -0.003(4)
C6 0.056(6) 0.018(4) 0.054(7) 0.006(4) 0.029(5) 0.009(4)
C6B 0.055(6) 0.019(4) 0.061(7) 0.006(4) 0.023(5) -0.003(4)
C7 0.081(8) 0.018(4) 0.058(7) 0.003(4) 0.039(6) 0.008(5)
C7B 0.059(6) 0.028(5) 0.045(6) 0.003(4) 0.028(5) 0.006(4)
C8 0.030(5) 0.030(5) 0.064(7) 0.018(5) 0.005(4) 0.011(4)
C8B 0.033(5) 0.031(5) 0.074(8) 0.017(5) 0.020(5) 0.003(4)
C9 0.050(6) 0.025(5) 0.040(6) 0.004(4) -0.005(4) -0.001(4)
C9B 0.054(6) 0.028(5) 0.041(6) -0.003(4) -0.020(5) -0.001(4)
C10 0.073(7) 0.027(5) 0.030(5) -0.003(4) 0.018(5) -0.004(5)
C10B 0.056(6) 0.030(5) 0.038(6) -0.005(4) 0.027(5) -0.010(4)
C11 0.075(7) 0.020(5) 0.056(6) 0.002(4) 0.049(6) 0.002(5)
C11B 0.040(5) 0.024(5) 0.079(8) 0.004(5) 0.026(5) -0.003(4)
C12 0.018(4) 0.033(5) 0.055(6) 0.007(4) 0.007(4) -0.001(3)
C12B 0.087(8) 0.031(5) 0.026(5) -0.007(4) -0.011(5) 0.016(5)
C13 0.040(5) 0.024(4) 0.034(5) -0.001(4) 0.015(4) -0.002(4)
C13B 0.093(8) 0.024(5) 0.042(6) 0.001(4) 0.034(6) -0.004(5)
C14 0.034(5) 0.019(4) 0.043(5) -0.009(4) 0.012(4) 0.000(4)
C14B 0.043(5) 0.028(4) 0.028(5) -0.010(4) 0.020(4) -0.011(4)
C15 0.058(6) 0.034(5) 0.031(5) 0.006(4) 0.020(5) -0.018(4)
C15B 0.047(5) 0.021(4) 0.046(6) -0.003(4) 0.024(4) 0.000(4)
C16 0.025(4) 0.021(4) 0.062(7) -0.003(4) 0.006(4) -0.002(3)
C16B 0.061(6) 0.026(5) 0.041(6) -0.005(4) 0.014(5) -0.003(4)
C17 0.037(5) 0.020(4) 0.046(6) -0.010(4) 0.020(4) -0.004(4)
C17B 0.035(5) 0.042(6) 0.057(7) 0.008(5) 0.011(5) -0.002(4)
C18 0.055(6) 0.044(6) 0.028(5) -0.007(4) 0.013(4) 0.006(5)
C18B 0.040(5) 0.032(5) 0.045(6) 0.005(4) 0.012(4) -0.006(4)
C19 0.032(5) 0.015(4) 0.029(5) -0.001(3) 0.009(4) -0.008(3)
C19B 0.027(4) 0.013(4) 0.034(5) -0.005(3) 0.009(4) -0.003(3)
C20 0.035(5) 0.022(4) 0.036(5) 0.001(4) 0.008(4) -0.006(4)
C20B 0.030(4) 0.027(4) 0.041(5) 0.004(4) 0.014(4) -0.001(4)
C21 0.024(5) 0.051(6) 0.039(6) 0.006(4) -0.006(4) 0.002(4)
C21B 0.028(5) 0.036(5) 0.042(6) 0.009(4) -0.004(4) 0.008(4)
Cl1 0.0423(16) 0.0217(13) 0.0374(17) 0.0095(11) 0.0321(13) 0.0078(12)
Cl1B 0.0299(14) 0.0145(12) 0.0315(15) 0.0018(10) -0.0095(11) -0.0075(10)
Cl1' 0.022(4) 0.030(4) 0.015(4) 0.002(3) 0.002(3) -0.001(3)
ClB' 0.022(4) 0.035(4) 0.021(4) 0.005(3) -0.005(3) 0.001(3)

loop_
_atom_type_symbol
_atom_type_description
_atom_type_scat_dispersion_real
_atom_type_scat_dispersion_imag
_atom_type_scat_source
C C 0.0033 0.0016 'International Tables Vol C Tables 4.2.6.8 and 6.1.1.4'
H H 0.0000 0.0000 'International Tables Vol C Tables 4.2.6.8 and 6.1.1.4'
F F 0.0171 0.0103 'International Tables Vol C Tables 4.2.6.8 and 6.1.1.4'
Si Si 0.0817 0.0704 'International Tables Vol C Tables 4.2.6.8 and 6.1.1.4'
P P 0.1023 0.0942 'International Tables Vol C Tables 4.2.6.8 and 6.1.1.4'
Cl Cl 0.1484 0.1585 'International Tables Vol C Tables 4.2.6.8 and 6.1.1.4'
Fe Fe 0.3463 0.8444 'International Tables Vol C Tables 4.2.6.8 and 6.1.1.4'

loop_
_geom_angle_atom_site_label_1
_geom_angle_atom_site_label_2
_geom_angle_atom_site_label_3
_geom_angle
_geom_angle_site_symmetry_1
_geom_angle_site_symmetry_3
_geom_angle_publ_flag
C19 Fe1 P3 90.0(2) . . ?
C19 Fe1 P2 86.1(3) . . ?
P3 Fe1 P2 93.35(9) . . ?
C19 Fe1 P5 83.3(2) . . ?
P3 Fe1 P5 164.21(9) . . ?
P2 Fe1 P5 100.40(9) . . ?
C19 Fe1 P4 81.3(3) . . ?
P3 Fe1 P4 92.19(9) . . ?
P2 Fe1 P4 166.23(9) . . ?
P5 Fe1 P4 72.72(8) . . ?
C19 Fe1 P1 176.6(3) . . ?
P3 Fe1 P1 90.65(8) . . ?
P2 Fe1 P1 90.52(9) . . ?
P5 Fe1 P1 96.90(8) . . ?
P4 Fe1 P1 102.01(9) . . ?
C19B Fe1B P3B 86.6(2) . . ?
C19B Fe1B P2B 88.9(3) . . ?
P3B Fe1B P2B 93.82(9) . . ?
C19B Fe1B P4B 82.3(2) . . ?
P3B Fe1B P4B 98.68(9) . . ?
P2B Fe1B P4B 164.23(9) . . ?
C19B Fe1B P5B 82.2(2) . . ?
P3B Fe1B P5B 166.81(9) . . ?
P2B Fe1B P5B 92.85(9) . . ?
P4B Fe1B P5B 73.05(9) . . ?
C19B Fe1B P1B 176.5(2) . . ?
P3B Fe1B P1B 89.96(9) . . ?
P2B Fe1B P1B 90.61(8) . . ?
P4B Fe1B P1B 98.94(9) . . ?
P5B Fe1B P1B 101.33(9) . . ?
C9 P1 C8 99.4(5) . . ?
C9 P1 C1 100.2(4) . . ?
C8 P1 C1 99.0(4) . . ?
C9 P1 Fe1 122.0(3) . . ?
C8 P1 Fe1 117.0(3) . . ?
C1 P1 Fe1 115.3(3) . . ?
C8B P1B C1B 99.7(4) . . ?
C8B P1B C9B 97.0(5) . . ?
C1B P1B C9B 98.8(4) . . ?
C8B P1B Fe1B 117.3(3) . . ?
C1B P1B Fe1B 116.2(3) . . ?
C9B P1B Fe1B 123.4(3) . . ?
C11 P2 C10 100.2(5) . . ?
C11 P2 C2 100.8(4) . . ?
C10 P2 C2 100.9(4) . . ?
C11 P2 Fe1 118.1(3) . . ?
C10 P2 Fe1 115.2(3) . . ?
C2 P2 Fe1 118.6(3) . . ?
C11B P2B C10B 99.8(5) . . ?
C11B P2B C2B 100.8(4) . . ?
C10B P2B C2B 103.1(4) . . ?
C11B P2B Fe1B 117.5(3) . . ?
C10B P2B Fe1B 115.5(3) . . ?
C2B P2B Fe1B 117.4(3) . . ?
C12 P3 C13 100.0(4) . . ?
C12 P3 C3 101.7(4) . . ?
C13 P3 C3 101.2(4) . . ?
C12 P3 Fe1 117.4(3) . . ?
C13 P3 Fe1 116.4(3) . . ?
C3 P3 Fe1 117.3(3) . . ?
C13B P3B C12B 97.9(5) . . ?
C13B P3B C3B 101.6(4) . . ?
C12B P3B C3B 101.2(4) . . ?
C13B P3B Fe1B 118.4(3) . . ?
C12B P3B Fe1B 116.0(3) . . ?
C3B P3B Fe1B 118.4(3) . . ?
C18 P4 C14 102.8(5) . . ?
C18 P4 C17 99.4(4) . . ?
C14 P4 C17 105.2(4) . . ?
C18 P4 Fe1 128.8(3) . . ?
C14 P4 Fe1 94.2(3) . . ?
C17 P4 Fe1 122.1(3) . . ?
C18 P4 P5 116.4(3) . . ?
C14 P4 P5 42.7(3) . . ?
C17 P4 P5 134.6(3) . . ?
Fe1 P4 P5 53.43(7) . . ?
C17B P4B C18B 100.2(5) . . ?
C17B P4B C14B 103.8(5) . . ?
C18B P4B C14B 102.6(4) . . ?
C17B P4B Fe1B 127.1(3) . . ?
C18B P4B Fe1B 123.7(3) . . ?
C14B P4B Fe1B 94.6(3) . . ?
C16 P5 C15 99.2(5) . . ?
C16 P5 C14 103.4(4) . . ?
C15 P5 C14 105.9(4) . . ?
C16 P5 Fe1 126.8(3) . . ?
C15 P5 Fe1 124.0(3) . . ?
C14 P5 Fe1 93.6(3) . . ?
C16 P5 P4 115.2(3) . . ?
C15 P5 P4 135.8(3) . . ?
C14 P5 P4 41.7(3) . . ?
Fe1 P5 P4 53.85(7) . . ?
C16B P5B C15B 100.3(5) . . ?
C16B P5B C14B 103.1(4) . . ?
C15B P5B C14B 104.9(4) . . ?
C16B P5B Fe1B 128.0(3) . . ?
C15B P5B Fe1B 122.4(3) . . ?
C14B P5B Fe1B 93.8(3) . . ?
C1 Si1 C3 105.6(4) . . ?
C1 Si1 C2 107.3(4) . . ?
C3 Si1 C2 108.7(4) . . ?
C1 Si1 C4 112.9(4) . . ?
C3 Si1 C4 111.1(4) . . ?
C2 Si1 C4 111.0(4) . . ?
C1B Si1B C3B 106.0(4) . . ?
C1B Si1B C2B 106.5(4) . . ?
C3B Si1B C2B 108.4(4) . . ?
C1B Si1B C4B 112.6(4) . . ?
C3B Si1B C4B 110.5(4) . . ?
C2B Si1B C4B 112.5(4) . . ?
Si1 C1 P1 114.4(4) . . ?
Si1 C1 H1A 108.7 . . ?
P1 C1 H1A 108.7 . . ?
Si1 C1 H1B 108.7 . . ?
P1 C1 H1B 108.7 . . ?
H1A C1 H1B 107.6 . . ?
P1B C1B Si1B 113.9(4) . . ?
P1B C1B H1BA 108.8 . . ?
Si1B C1B H1BA 108.8 . . ?
P1B C1B H1BB 108.8 . . ?
Si1B C1B H1BB 108.8 . . ?
H1BA C1B H1BB 107.7 . . ?
P2 C2 Si1 112.2(4) . . ?
P2 C2 H2A 109.2 . . ?
Si1 C2 H2A 109.2 . . ?
P2 C2 H2B 109.2 . . ?
Si1 C2 H2B 109.2 . . ?
H2A C2 H2B 107.9 . . ?
P2B C2B Si1B 112.8(4) . . ?
P2B C2B H2BA 109.0 . . ?
Si1B C2B H2BA 109.0 . . ?
P2B C2B H2BB 109.0 . . ?
Si1B C2B H2BB 109.0 . . ?
H2BA C2B H2BB 107.8 . . ?
Si1 C3 P3 113.6(4) . . ?
Si1 C3 H3A 108.9 . . ?
P3 C3 H3A 108.9 . . ?
Si1 C3 H3B 108.9 . . ?
P3 C3 H3B 108.9 . . ?
H3A C3 H3B 107.7 . . ?
P3B C3B Si1B 112.5(4) . . ?
P3B C3B H3BA 109.1 . . ?
Si1B C3B H3BA 109.1 . . ?
P3B C3B H3BB 109.1 . . ?
Si1B C3B H3BB 109.1 . . ?
H3BA C3B H3BB 107.8 . . ?
C5 C4 C6 111.1(8) . . ?
C5 C4 C7 112.3(9) . . ?
C6 C4 C7 108.3(8) . . ?
C5 C4 Si1 108.7(6) . . ?
C6 C4 Si1 107.7(6) . . ?
C7 C4 Si1 108.7(6) . . ?
C7B C4B C5B 109.1(8) . . ?
C7B C4B C6B 109.7(8) . . ?
C5B C4B C6B 109.8(8) . . ?
C7B C4B Si1B 110.8(6) . . ?
C5B C4B Si1B 108.8(6) . . ?
C6B C4B Si1B 108.6(6) . . ?
C4 C5 H5A 109.5 . . ?
C4 C5 H5B 109.5 . . ?
H5A C5 H5B 109.5 . . ?
C4 C5 H5C 109.5 . . ?
H5A C5 H5C 109.5 . . ?
H5B C5 H5C 109.5 . . ?
C4B C5B H5BA 109.5 . . ?
C4B C5B H5BB 109.5 . . ?
H5BA C5B H5BB 109.5 . . ?
C4B C5B H5BC 109.5 . . ?
H5BA C5B H5BC 109.5 . . ?
H5BB C5B H5BC 109.5 . . ?
C4 C6 H6A 109.5 . . ?
C4 C6 H6B 109.5 . . ?
H6A C6 H6B 109.5 . . ?
C4 C6 H6C 109.5 . . ?
H6A C6 H6C 109.5 . . ?
H6B C6 H6C 109.5 . . ?
C4B C6B H6BA 109.5 . . ?
C4B C6B H6BB 109.5 . . ?
H6BA C6B H6BB 109.5 . . ?
C4B C6B H6BC 109.5 . . ?
H6BA C6B H6BC 109.5 . . ?
H6BB C6B H6BC 109.5 . . ?
C4 C7 H7A 109.5 . . ?
C4 C7 H7B 109.5 . . ?
H7A C7 H7B 109.5 . . ?
C4 C7 H7C 109.5 . . ?
H7A C7 H7C 109.5 . . ?
H7B C7 H7C 109.5 . . ?
C4B C7B H7BA 109.5 . . ?
C4B C7B H7BB 109.5 . . ?
H7BA C7B H7BB 109.5 . . ?
C4B C7B H7BC 109.5 . . ?
H7BA C7B H7BC 109.5 . . ?
H7BB C7B H7BC 109.5 . . ?
P1 C8 H8A 109.5 . . ?
P1 C8 H8B 109.5 . . ?
H8A C8 H8B 109.5 . . ?
P1 C8 H8C 109.5 . . ?
H8A C8 H8C 109.5 . . ?
H8B C8 H8C 109.5 . . ?
P1B C8B H8BA 109.5 . . ?
P1B C8B H8BB 109.5 . . ?
H8BA C8B H8BB 109.5 . . ?
P1B C8B H8BC 109.5 . . ?
H8BA C8B H8BC 109.5 . . ?
H8BB C8B H8BC 109.5 . . ?
P1 C9 H9A 109.5 . . ?
P1 C9 H9B 109.5 . . ?
H9A C9 H9B 109.5 . . ?
P1 C9 H9C 109.5 . . ?
H9A C9 H9C 109.5 . . ?
H9B C9 H9C 109.5 . . ?
P1B C9B H9BA 109.5 . . ?
P1B C9B H9BB 109.5 . . ?
H9BA C9B H9BB 109.5 . . ?
P1B C9B H9BC 109.5 . . ?
H9BA C9B H9BC 109.5 . . ?
H9BB C9B H9BC 109.5 . . ?
P2 C10 H10A 109.5 . . ?
P2 C10 H10B 109.5 . . ?
H10A C10 H10B 109.5 . . ?
P2 C10 H10C 109.5 . . ?
H10A C10 H10C 109.5 . . ?
H10B C10 H10C 109.5 . . ?
P2B C10B H10D 109.5 . . ?
P2B C10B H10E 109.5 . . ?
H10D C10B H10E 109.5 . . ?
P2B C10B H10F 109.5 . . ?
H10D C10B H10F 109.5 . . ?
H10E C10B H10F 109.5 . . ?
P2 C11 H11A 109.5 . . ?
P2 C11 H11B 109.5 . . ?
H11A C11 H11B 109.5 . . ?
P2 C11 H11C 109.5 . . ?
H11A C11 H11C 109.5 . . ?
H11B C11 H11C 109.5 . . ?
P2B C11B H11D 109.5 . . ?
P2B C11B H11E 109.5 . . ?
H11D C11B H11E 109.5 . . ?
P2B C11B H11F 109.5 . . ?
H11D C11B H11F 109.5 . . ?
H11E C11B H11F 109.5 . . ?
P3 C12 H12A 109.5 . . ?
P3 C12 H12B 109.5 . . ?
H12A C12 H12B 109.5 . . ?
P3 C12 H12C 109.5 . . ?
H12A C12 H12C 109.5 . . ?
H12B C12 H12C 109.5 . . ?
P3B C12B H12D 109.5 . . ?
P3B C12B H12E 109.5 . . ?
H12D C12B H12E 109.5 . . ?
P3B C12B H12F 109.5 . . ?
H12D C12B H12F 109.5 . . ?
H12E C12B H12F 109.5 . . ?
P3 C13 H13A 109.5 . . ?
P3 C13 H13B 109.5 . . ?
H13A C13 H13B 109.5 . . ?
P3 C13 H13C 109.5 . . ?
H13A C13 H13C 109.5 . . ?
H13B C13 H13C 109.5 . . ?
P3B C13B H13D 109.5 . . ?
P3B C13B H13E 109.5 . . ?
H13D C13B H13E 109.5 . . ?
P3B C13B H13F 109.5 . . ?
H13D C13B H13F 109.5 . . ?
H13E C13B H13F 109.5 . . ?
P4 C14 P5 95.6(4) . . ?
P4 C14 H14A 112.6 . . ?
P5 C14 H14A 112.6 . . ?
P4 C14 H14B 112.6 . . ?
P5 C14 H14B 112.6 . . ?
H14A C14 H14B 110.1 . . ?
P4B C14B P5B 94.9(4) . . ?
P4B C14B H14C 112.8 . . ?
P5B C14B H14C 112.8 . . ?
P4B C14B H14D 112.8 . . ?
P5B C14B H14D 112.8 . . ?
H14C C14B H14D 110.2 . . ?
P5 C15 H15A 109.5 . . ?
P5 C15 H15B 109.5 . . ?
H15A C15 H15B 109.5 . . ?
P5 C15 H15C 109.5 . . ?
H15A C15 H15C 109.5 . . ?
H15B C15 H15C 109.5 . . ?
P5B C15B H15D 109.5 . . ?
P5B C15B H15E 109.5 . . ?
H15D C15B H15E 109.5 . . ?
P5B C15B H15F 109.5 . . ?
H15D C15B H15F 109.5 . . ?
H15E C15B H15F 109.5 . . ?
P5 C16 H16A 109.5 . . ?
P5 C16 H16B 109.5 . . ?
H16A C16 H16B 109.5 . . ?
P5 C16 H16C 109.5 . . ?
H16A C16 H16C 109.5 . . ?
H16B C16 H16C 109.5 . . ?
P5B C16B H16D 109.5 . . ?
P5B C16B H16E 109.5 . . ?
H16D C16B H16E 109.5 . . ?
P5B C16B H16F 109.5 . . ?
H16D C16B H16F 109.5 . . ?
H16E C16B H16F 109.5 . . ?
P4 C17 H17A 109.5 . . ?
P4 C17 H17B 109.5 . . ?
H17A C17 H17B 109.5 . . ?
P4 C17 H17C 109.5 . . ?
H17A C17 H17C 109.5 . . ?
H17B C17 H17C 109.5 . . ?
P4B C17B H17D 109.5 . . ?
P4B C17B H17E 109.5 . . ?
H17D C17B H17E 109.5 . . ?
P4B C17B H17F 109.5 . . ?
H17D C17B H17F 109.5 . . ?
H17E C17B H17F 109.5 . . ?
P4 C18 H18A 109.5 . . ?
P4 C18 H18B 109.5 . . ?
H18A C18 H18B 109.5 . . ?
P4 C18 H18C 109.5 . . ?
H18A C18 H18C 109.5 . . ?
H18B C18 H18C 109.5 . . ?
P4B C18B H18D 109.5 . . ?
P4B C18B H18E 109.5 . . ?
H18D C18B H18E 109.5 . . ?
P4B C18B H18F 109.5 . . ?
H18D C18B H18F 109.5 . . ?
H18E C18B H18F 109.5 . . ?
C20 C19 Fe1 178.5(8) . . ?
C20B C19B Fe1B 177.3(8) . . ?
C19 C20 C21 173.9(10) . . ?
C19B C20B C21B 177.7(10) . . ?
F3 C21 F1 110.7(9) . . ?
F3 C21 F2 104.6(9) . . ?
F1 C21 F2 100.6(7) . . ?
F3 C21 C20 115.8(8) . . ?
F1 C21 C20 112.2(8) . . ?
F2 C21 C20 111.7(9) . . ?
F1B C21B F2B 102.5(10) . . ?
F1B C21B F3B 109.6(10) . . ?
F2B C21B F3B 98.2(9) . . ?
F1B C21B C20B 116.5(8) . . ?
F2B C21B C20B 116.3(9) . . ?
F3B C21B C20B 112.0(8) . . ?

loop_
_geom_bond_atom_site_label_1
_geom_bond_atom_site_label_2
_geom_bond_distance
_geom_bond_site_symmetry_2
_geom_bond_publ_flag
Fe1 C19 1.899(8) . ?
Fe1 P3 2.236(2) . ?
Fe1 P2 2.252(2) . ?
Fe1 P5 2.270(2) . ?
Fe1 P4 2.282(2) . ?
Fe1 P1 2.288(2) . ?
Fe1B C19B 1.905(8) . ?
Fe1B P3B 2.244(2) . ?
Fe1B P2B 2.242(2) . ?
Fe1B P4B 2.265(2) . ?
Fe1B P5B 2.283(2) . ?
Fe1B P1B 2.286(2) . ?
P1 C9 1.830(9) . ?
P1 C8 1.842(9) . ?
P1 C1 1.853(8) . ?
P1B C8B 1.809(9) . ?
P1B C1B 1.836(8) . ?
P1B C9B 1.838(9) . ?
P2 C11 1.811(9) . ?
P2 C10 1.833(10) . ?
P2 C2 1.833(9) . ?
P2B C11B 1.799(9) . ?
P2B C10B 1.818(9) . ?
P2B C2B 1.827(8) . ?
P3 C12 1.821(8) . ?
P3 C13 1.827(8) . ?
P3 C3 1.847(8) . ?
P3B C13B 1.803(10) . ?
P3B C12B 1.813(10) . ?
P3B C3B 1.843(9) . ?
P4 C18 1.797(9) . ?
P4 C14 1.804(9) . ?
P4 C17 1.838(8) . ?
P4 P5 2.698(3) . ?
P4B C17B 1.795(9) . ?
P4B C18B 1.822(9) . ?
P4B C14B 1.832(8) . ?
P5 C16 1.826(8) . ?
P5 C15 1.837(8) . ?
P5 C14 1.840(9) . ?
P5B C16B 1.803(9) . ?
P5B C15B 1.818(9) . ?
P5B C14B 1.842(9) . ?
Si1 C1 1.842(9) . ?
Si1 C3 1.841(8) . ?
Si1 C2 1.896(9) . ?
Si1 C4 1.915(8) . ?
Si1B C1B 1.869(9) . ?
Si1B C3B 1.873(9) . ?
Si1B C2B 1.885(8) . ?
Si1B C4B 1.891(8) . ?
F1 C21 1.353(11) . ?
F1B C21B 1.273(11) . ?
F2 C21 1.362(11) . ?
F2B C21B 1.284(12) . ?
F3 C21 1.284(12) . ?
F3B C21B 1.338(12) . ?
C1 H1A 0.9700 . ?
C1 H1B 0.9700 . ?
C1B H1BA 0.9700 . ?
C1B H1BB 0.9700 . ?
C2 H2A 0.9700 . ?
C2 H2B 0.9700 . ?
C2B H2BA 0.9700 . ?
C2B H2BB 0.9700 . ?
C3 H3A 0.9700 . ?
C3 H3B 0.9700 . ?
C3B H3BA 0.9700 . ?
C3B H3BB 0.9700 . ?
C4 C5 1.497(14) . ?
C4 C6 1.521(12) . ?
C4 C7 1.537(14) . ?
C4B C7B 1.492(13) . ?
C4B C5B 1.518(12) . ?
C4B C6B 1.549(12) . ?
C5 H5A 0.9600 . ?
C5 H5B 0.9600 . ?
C5 H5C 0.9600 . ?
C5B H5BA 0.9600 . ?
C5B H5BB 0.9600 . ?
C5B H5BC 0.9600 . ?
C6 H6A 0.9600 . ?
C6 H6B 0.9600 . ?
C6 H6C 0.9600 . ?
C6B H6BA 0.9600 . ?
C6B H6BB 0.9600 . ?
C6B H6BC 0.9600 . ?
C7 H7A 0.9600 . ?
C7 H7B 0.9600 . ?
C7 H7C 0.9600 . ?
C7B H7BA 0.9600 . ?
C7B H7BB 0.9600 . ?
C7B H7BC 0.9600 . ?
C8 H8A 0.9600 . ?
C8 H8B 0.9600 . ?
C8 H8C 0.9600 . ?
C8B H8BA 0.9600 . ?
C8B H8BB 0.9600 . ?
C8B H8BC 0.9600 . ?
C9 H9A 0.9600 . ?
C9 H9B 0.9600 . ?
C9 H9C 0.9600 . ?
C9B H9BA 0.9600 . ?
C9B H9BB 0.9600 . ?
C9B H9BC 0.9600 . ?
C10 H10A 0.9600 . ?
C10 H10B 0.9600 . ?
C10 H10C 0.9600 . ?
C10B H10D 0.9600 . ?
C10B H10E 0.9600 . ?
C10B H10F 0.9600 . ?
C11 H11A 0.9600 . ?
C11 H11B 0.9600 . ?
C11 H11C 0.9600 . ?
C11B H11D 0.9600 . ?
C11B H11E 0.9600 . ?
C11B H11F 0.9600 . ?
C12 H12A 0.9600 . ?
C12 H12B 0.9600 . ?
C12 H12C 0.9600 . ?
C12B H12D 0.9600 . ?
C12B H12E 0.9600 . ?
C12B H12F 0.9600 . ?
C13 H13A 0.9600 . ?
C13 H13B 0.9600 . ?
C13 H13C 0.9600 . ?
C13B H13D 0.9600 . ?
C13B H13E 0.9600 . ?
C13B H13F 0.9600 . ?
C14 H14A 0.9700 . ?
C14 H14B 0.9700 . ?
C14B H14C 0.9700 . ?
C14B H14D 0.9700 . ?
C15 H15A 0.9600 . ?
C15 H15B 0.9600 . ?
C15 H15C 0.9600 . ?
C15B H15D 0.9600 . ?
C15B H15E 0.9600 . ?
C15B H15F 0.9600 . ?
C16 H16A 0.9600 . ?
C16 H16B 0.9600 . ?
C16 H16C 0.9600 . ?
C16B H16D 0.9600 . ?
C16B H16E 0.9600 . ?
C16B H16F 0.9600 . ?
C17 H17A 0.9600 . ?
C17 H17B 0.9600 . ?
C17 H17C 0.9600 . ?
C17B H17D 0.9600 . ?
C17B H17E 0.9600 . ?
C17B H17F 0.9600 . ?
C18 H18A 0.9600 . ?
C18 H18B 0.9600 . ?
C18 H18C 0.9600 . ?
C18B H18D 0.9600 . ?
C18B H18E 0.9600 . ?
C18B H18F 0.9600 . ?
C19 C20 1.224(11) . ?
C19B C20B 1.202(12) . ?
C20 C21 1.417(12) . ?
C20B C21B 1.409(12) . ?

loop_
_geom_torsion_atom_site_label_1
_geom_torsion_atom_site_label_2
_geom_torsion_atom_site_label_3
_geom_torsion_atom_site_label_4
_geom_torsion
_geom_torsion_site_symmetry_1
_geom_torsion_site_symmetry_2
_geom_torsion_site_symmetry_3
_geom_torsion_site_symmetry_4
_geom_torsion_publ_flag
C19 Fe1 P1 C9 -168(4) . . . . ?
P3 Fe1 P1 C9 91.0(4) . . . . ?
P2 Fe1 P1 C9 -175.6(4) . . . . ?
P5 Fe1 P1 C9 -75.1(4) . . . . ?
P4 Fe1 P1 C9 -1.4(4) . . . . ?
C19 Fe1 P1 C8 -45(4) . . . . ?
P3 Fe1 P1 C8 -146.6(4) . . . . ?
P2 Fe1 P1 C8 -53.3(4) . . . . ?
P5 Fe1 P1 C8 47.3(4) . . . . ?
P4 Fe1 P1 C8 121.0(4) . . . . ?
C19 Fe1 P1 C1 71(4) . . . . ?
P3 Fe1 P1 C1 -30.8(3) . . . . ?
P2 Fe1 P1 C1 62.6(3) . . . . ?
P5 Fe1 P1 C1 163.1(3) . . . . ?
P4 Fe1 P1 C1 -123.2(3) . . . . ?
C19B Fe1B P1B C8B 66(4) . . . . ?
P3B Fe1B P1B C8B 55.0(4) . . . . ?
P2B Fe1B P1B C8B 148.8(4) . . . . ?
P4B Fe1B P1B C8B -43.8(4) . . . . ?
P5B Fe1B P1B C8B -118.2(4) . . . . ?
C19B Fe1B P1B C1B -51(4) . . . . ?
P3B Fe1B P1B C1B -62.7(3) . . . . ?
P2B Fe1B P1B C1B 31.1(3) . . . . ?
P4B Fe1B P1B C1B -161.5(3) . . . . ?
P5B Fe1B P1B C1B 124.2(3) . . . . ?
C19B Fe1B P1B C9B -173(4) . . . . ?
P3B Fe1B P1B C9B 175.3(4) . . . . ?
P2B Fe1B P1B C9B -90.9(4) . . . . ?
P4B Fe1B P1B C9B 76.5(4) . . . . ?
P5B Fe1B P1B C9B 2.2(4) . . . . ?
C19 Fe1 P2 C11 -89.6(5) . . . . ?
P3 Fe1 P2 C11 -179.4(4) . . . . ?
P5 Fe1 P2 C11 -7.2(4) . . . . ?
P4 Fe1 P2 C11 -65.8(6) . . . . ?
P1 Fe1 P2 C11 89.9(4) . . . . ?
C19 Fe1 P2 C10 28.6(4) . . . . ?
P3 Fe1 P2 C10 -61.2(4) . . . . ?
P5 Fe1 P2 C10 111.0(3) . . . . ?
P4 Fe1 P2 C10 52.3(6) . . . . ?
P1 Fe1 P2 C10 -151.9(4) . . . . ?
C19 Fe1 P2 C2 148.2(4) . . . . ?
P3 Fe1 P2 C2 58.4(4) . . . . ?
P5 Fe1 P2 C2 -129.3(4) . . . . ?
P4 Fe1 P2 C2 172.0(5) . . . . ?
P1 Fe1 P2 C2 -32.2(4) . . . . ?
C19B Fe1B P2B C11B -8.1(5) . . . . ?
P3B Fe1B P2B C11B -94.7(4) . . . . ?
P4B Fe1B P2B C11B 47.8(6) . . . . ?
P5B Fe1B P2B C11B 74.0(4) . . . . ?
P1B Fe1B P2B C11B 175.3(4) . . . . ?
C19B Fe1B P2B C10B -125.6(4) . . . . ?
P3B Fe1B P2B C10B 147.9(4) . . . . ?
P4B Fe1B P2B C10B -69.7(5) . . . . ?
P5B Fe1B P2B C10B -43.5(4) . . . . ?
P1B Fe1B P2B C10B 57.9(4) . . . . ?
C19B Fe1B P2B C2B 112.4(4) . . . . ?
P3B Fe1B P2B C2B 25.9(4) . . . . ?
P4B Fe1B P2B C2B 168.4(4) . . . . ?
P5B Fe1B P2B C2B -165.5(3) . . . . ?
P1B Fe1B P2B C2B -64.1(4) . . . . ?
C19 Fe1 P3 C12 7.1(4) . . . . ?
P2 Fe1 P3 C12 93.2(4) . . . . ?
P5 Fe1 P3 C12 -57.4(5) . . . . ?
P4 Fe1 P3 C12 -74.2(4) . . . . ?
P1 Fe1 P3 C12 -176.2(4) . . . . ?
C19 Fe1 P3 C13 125.5(4) . . . . ?
P2 Fe1 P3 C13 -148.4(3) . . . . ?
P5 Fe1 P3 C13 60.9(5) . . . . ?
P4 Fe1 P3 C13 44.2(3) . . . . ?
P1 Fe1 P3 C13 -57.9(3) . . . . ?
C19 Fe1 P3 C3 -114.5(4) . . . . ?
P2 Fe1 P3 C3 -28.4(4) . . . . ?
P5 Fe1 P3 C3 -179.4(4) . . . . ?
P4 Fe1 P3 C3 164.2(4) . . . . ?
P1 Fe1 P3 C3 62.2(4) . . . . ?
C19B Fe1B P3B C13B 89.9(5) . . . . ?
P2B Fe1B P3B C13B 178.6(4) . . . . ?
P4B Fe1B P3B C13B 8.3(4) . . . . ?
P5B Fe1B P3B C13B 58.4(6) . . . . ?
P1B Fe1B P3B C13B -90.8(4) . . . . ?
C19B Fe1B P3B C12B -26.0(5) . . . . ?
P2B Fe1B P3B C12B 62.7(4) . . . . ?
P4B Fe1B P3B C12B -107.7(4) . . . . ?
P5B Fe1B P3B C12B -57.6(6) . . . . ?
P1B Fe1B P3B C12B 153.3(4) . . . . ?
C19B Fe1B P3B C3B -146.6(4) . . . . ?
P2B Fe1B P3B C3B -57.9(3) . . . . ?
P4B Fe1B P3B C3B 131.7(3) . . . . ?
P5B Fe1B P3B C3B -178.2(5) . . . . ?
P1B Fe1B P3B C3B 32.7(3) . . . . ?
C19 Fe1 P4 C18 -177.8(5) . . . . ?
P3 Fe1 P4 C18 -88.1(4) . . . . ?
P2 Fe1 P4 C18 158.2(5) . . . . ?
P5 Fe1 P4 C18 96.6(4) . . . . ?
P1 Fe1 P4 C18 3.0(5) . . . . ?
C19 Fe1 P4 C14 72.0(4) . . . . ?
P3 Fe1 P4 C14 161.7(3) . . . . ?
P2 Fe1 P4 C14 48.0(5) . . . . ?
P5 Fe1 P4 C14 -13.6(3) . . . . ?
P1 Fe1 P4 C14 -107.2(3) . . . . ?
C19 Fe1 P4 C17 -38.9(4) . . . . ?
P3 Fe1 P4 C17 50.8(4) . . . . ?
P2 Fe1 P4 C17 -62.9(6) . . . . ?
P5 Fe1 P4 C17 -124.5(4) . . . . ?
P1 Fe1 P4 C17 141.9(4) . . . . ?
C19 Fe1 P4 P5 85.6(2) . . . . ?
P3 Fe1 P4 P5 175.29(9) . . . . ?
P2 Fe1 P4 P5 61.6(4) . . . . ?
P1 Fe1 P4 P5 -93.58(9) . . . . ?
C19B Fe1B P4B C17B -177.9(5) . . . . ?
P3B Fe1B P4B C17B -92.6(5) . . . . ?
P2B Fe1B P4B C17B 125.4(5) . . . . ?
P5B Fe1B P4B C17B 98.0(5) . . . . ?
P1B Fe1B P4B C17B -1.2(5) . . . . ?
C19B Fe1B P4B C18B -37.5(5) . . . . ?
P3B Fe1B P4B C18B 47.8(4) . . . . ?
P2B Fe1B P4B C18B -94.2(5) . . . . ?
P5B Fe1B P4B C18B -121.6(4) . . . . ?
P1B Fe1B P4B C18B 139.2(4) . . . . ?
C19B Fe1B P4B C14B 70.9(4) . . . . ?
P3B Fe1B P4B C14B 156.3(3) . . . . ?
P2B Fe1B P4B C14B 14.2(5) . . . . ?
P5B Fe1B P4B C14B -13.2(3) . . . . ?
P1B Fe1B P4B C14B -112.4(3) . . . . ?
C19 Fe1 P5 C16 -179.4(5) . . . . ?
P3 Fe1 P5 C16 -114.0(5) . . . . ?
P2 Fe1 P5 C16 95.9(4) . . . . ?
P4 Fe1 P5 C16 -96.4(4) . . . . ?
P1 Fe1 P5 C16 4.1(4) . . . . ?
C19 Fe1 P5 C15 42.3(5) . . . . ?
P3 Fe1 P5 C15 107.7(5) . . . . ?
P2 Fe1 P5 C15 -42.4(4) . . . . ?
P4 Fe1 P5 C15 125.3(4) . . . . ?
P1 Fe1 P5 C15 -134.2(4) . . . . ?
C19 Fe1 P5 C14 -69.6(4) . . . . ?
P3 Fe1 P5 C14 -4.2(5) . . . . ?
P2 Fe1 P5 C14 -154.4(3) . . . . ?
P4 Fe1 P5 C14 13.3(3) . . . . ?
P1 Fe1 P5 C14 113.8(3) . . . . ?
C19 Fe1 P5 P4 -83.0(3) . . . . ?
P3 Fe1 P5 P4 -17.6(3) . . . . ?
P2 Fe1 P5 P4 -167.71(10) . . . . ?
P1 Fe1 P5 P4 100.48(9) . . . . ?
C18 P4 P5 C16 -1.8(5) . . . . ?
C14 P4 P5 C16 -81.8(5) . . . . ?
C17 P4 P5 C16 -140.1(5) . . . . ?
Fe1 P4 P5 C16 118.5(3) . . . . ?
C18 P4 P5 C15 135.7(6) . . . . ?
C14 P4 P5 C15 55.7(6) . . . . ?
C17 P4 P5 C15 -2.7(6) . . . . ?
Fe1 P4 P5 C15 -104.1(4) . . . . ?
C18 P4 P5 C14 80.0(6) . . . . ?
C17 P4 P5 C14 -58.4(6) . . . . ?
Fe1 P4 P5 C14 -159.8(5) . . . . ?
C18 P4 P5 Fe1 -120.2(4) . . . . ?
C14 P4 P5 Fe1 159.8(5) . . . . ?
C17 P4 P5 Fe1 101.4(4) . . . . ?
C19B Fe1B P5B C16B 179.0(5) . . . . ?
P3B Fe1B P5B C16B -149.2(5) . . . . ?
P2B Fe1B P5B C16B 90.5(4) . . . . ?
P4B Fe1B P5B C16B -96.7(4) . . . . ?
P1B Fe1B P5B C16B -0.7(4) . . . . ?
C19B Fe1B P5B C15B 39.2(4) . . . . ?
P3B Fe1B P5B C15B 71.0(6) . . . . ?
P2B Fe1B P5B C15B -49.4(4) . . . . ?
P4B Fe1B P5B C15B 123.5(4) . . . . ?
P1B Fe1B P5B C15B -140.5(4) . . . . ?
C19B Fe1B P5B C14B -71.2(4) . . . . ?
P3B Fe1B P5B C14B -39.4(5) . . . . ?
P2B Fe1B P5B C14B -159.7(3) . . . . ?
P4B Fe1B P5B C14B 13.1(3) . . . . ?
P1B Fe1B P5B C14B 109.1(3) . . . . ?
C3 Si1 C1 P1 75.4(6) . . . . ?
C2 Si1 C1 P1 -40.5(6) . . . . ?
C4 Si1 C1 P1 -163.1(4) . . . . ?
C9 P1 C1 Si1 -162.8(5) . . . . ?
C8 P1 C1 Si1 95.9(5) . . . . ?
Fe1 P1 C1 Si1 -29.8(6) . . . . ?
C8B P1B C1B Si1B -98.0(6) . . . . ?
C9B P1B C1B Si1B 163.3(5) . . . . ?
Fe1B P1B C1B Si1B 29.0(6) . . . . ?
C3B Si1B C1B P1B 41.8(6) . . . . ?
C2B Si1B C1B P1B -73.5(6) . . . . ?
C4B Si1B C1B P1B 162.8(4) . . . . ?
C11 P2 C2 Si1 -157.2(5) . . . . ?
C10 P2 C2 Si1 100.0(5) . . . . ?
Fe1 P2 C2 Si1 -26.7(6) . . . . ?
C1 Si1 C2 P2 72.4(6) . . . . ?
C3 Si1 C2 P2 -41.3(6) . . . . ?
C4 Si1 C2 P2 -163.8(5) . . . . ?
C11B P2B C2B Si1B 160.8(5) . . . . ?
C10B P2B C2B Si1B -96.4(6) . . . . ?
Fe1B P2B C2B Si1B 31.8(6) . . . . ?
C1B Si1B C2B P2B 39.6(6) . . . . ?
C3B Si1B C2B P2B -74.0(6) . . . . ?
C4B Si1B C2B P2B 163.4(5) . . . . ?
C1 Si1 C3 P3 -42.2(6) . . . . ?
C2 Si1 C3 P3 72.6(6) . . . . ?
C4 Si1 C3 P3 -164.9(5) . . . . ?
C12 P3 C3 Si1 -158.5(5) . . . . ?
C13 P3 C3 Si1 98.7(5) . . . . ?
Fe1 P3 C3 Si1 -29.1(6) . . . . ?
C13B P3B C3B Si1B 158.5(5) . . . . ?
C12B P3B C3B Si1B -100.9(6) . . . . ?
Fe1B P3B C3B Si1B 27.1(6) . . . . ?
C1B Si1B C3B P3B -73.2(5) . . . . ?
C2B Si1B C3B P3B 40.7(6) . . . . ?
C4B Si1B C3B P3B 164.5(4) . . . . ?
C1 Si1 C4 C5 -164.9(7) . . . . ?
C3 Si1 C4 C5 -46.5(8) . . . . ?
C2 Si1 C4 C5 74.6(8) . . . . ?
C1 Si1 C4 C6 74.7(8) . . . . ?
C3 Si1 C4 C6 -166.9(7) . . . . ?
C2 Si1 C4 C6 -45.8(8) . . . . ?
C1 Si1 C4 C7 -42.5(8) . . . . ?
C3 Si1 C4 C7 75.9(8) . . . . ?
C2 Si1 C4 C7 -163.0(7) . . . . ?
C1B Si1B C4B C7B 54.9(7) . . . . ?
C3B Si1B C4B C7B 173.2(6) . . . . ?
C2B Si1B C4B C7B -65.4(7) . . . . ?
C1B Si1B C4B C5B 174.9(6) . . . . ?
C3B Si1B C4B C5B -66.8(7) . . . . ?
C2B Si1B C4B C5B 54.6(8) . . . . ?
C1B Si1B C4B C6B -65.6(7) . . . . ?
C3B Si1B C4B C6B 52.7(7) . . . . ?
C2B Si1B C4B C6B 174.0(6) . . . . ?
C18 P4 C14 P5 -115.3(5) . . . . ?
C17 P4 C14 P5 141.1(4) . . . . ?
Fe1 P4 C14 P5 16.2(4) . . . . ?
C16 P5 C14 P4 113.0(4) . . . . ?
C15 P5 C14 P4 -143.2(4) . . . . ?
Fe1 P5 C14 P4 -16.2(4) . . . . ?
C17B P4B C14B P5B -114.2(5) . . . . ?
C18B P4B C14B P5B 141.8(4) . . . . ?
Fe1B P4B C14B P5B 15.7(4) . . . . ?
C16B P5B C14B P4B 114.8(4) . . . . ?
C15B P5B C14B P4B -140.6(4) . . . . ?
Fe1B P5B C14B P4B -15.6(4) . . . . ?
P3 Fe1 C19 C20 -80(29) . . . . ?
P2 Fe1 C19 C20 -173(100) . . . . ?
P5 Fe1 C19 C20 86(29) . . . . ?
P4 Fe1 C19 C20 12(29) . . . . ?
P1 Fe1 C19 C20 179(100) . . . . ?
P3B Fe1B C19B C20B -95(17) . . . . ?
P2B Fe1B C19B C20B 171(100) . . . . ?
P4B Fe1B C19B C20B 4(17) . . . . ?
P5B Fe1B C19B C20B 78(17) . . . . ?
P1B Fe1B C19B C20B -106(16) . . . . ?
Fe1 C19 C20 C21 41(34) . . . . ?
Fe1B C19B C20B C21B -157(18) . . . . ?
C19 C20 C21 F3 -116(8) . . . . ?
C19 C20 C21 F1 12(9) . . . . ?
C19 C20 C21 F2 124(8) . . . . ?
C19B C20B C21B F1B 122(26) . . . . ?
C19B C20B C21B F2B 1(27) . . . . ?
C19B C20B C21B F3B -110(26) . . . . ?
